data_3000006
loop_
_publ_author_name
'Carmen R. Maldonado'
'Miguel Quiros'
'Juan M. Salas'

_publ_section_title
;
 H-bond superstructures built by aquacomplexes and an azapurine
 derivative: A case of molecular recognition
;
_journal_name_full 'Dalton Transactions'
_journal_page_first 10390
_journal_page_last 10395
_journal_paper_doi 10.1039/c2dt30992k
_journal_year 2012
_chemical_formula_moiety 'C10 H8 N2, H12 O6 Zn 2+, 2(C6 H6 N5 O2 1-)'
_chemical_formula_sum 'C22 H32 N12 O10 Zn'
_chemical_formula_weight 689.97
_chemical_name_systematic
; 
 ? 
;
_space_group_IT_number 2
_symmetry_cell_setting triclinic
_symmetry_space_group_name_Hall '-P 1'
_symmetry_space_group_name_H-M 'P -1'
_atom_sites_solution_hydrogens mixed
_atom_sites_solution_primary heavy
_atom_sites_solution_secondary difmap
_audit_creation_method SHELXL-97
_cell_angle_alpha 109.345(1)
_cell_angle_beta 107.577(1)
_cell_angle_gamma 101.978(1)
_cell_formula_units_Z 1
_cell_length_a 8.4575(7)
_cell_length_b 8.9798(11)
_cell_length_c 10.8612(8)
_cell_measurement_reflns_used 3253
_cell_measurement_temperature 100(2)
_cell_measurement_theta_max 28.3
_cell_measurement_theta_min 2.2
_cell_volume 697.24(12)
_computing_cell_refinement 'Bruker SMART'
_computing_data_collection 'Bruker SMART (Bruker, 1999)'
_computing_data_reduction 'Bruker SAINT (Bruker, 1999)'
_computing_molecular_graphics 'Xtal_GX (Hall & du Boulay, 1997)'
_computing_publication_material SHELXL-97
_computing_structure_refinement 'SHELXL-97 (Sheldrick, 1997a)'
_computing_structure_solution 'SHELXS-97 (Sheldrick, 1997b)'
_diffrn_ambient_temperature 100(2)
_diffrn_detector_area_resol_mean 8.26
_diffrn_measured_fraction_theta_full 0.980
_diffrn_measured_fraction_theta_max 0.862
_diffrn_measurement_device_type 'Bruker SMART APEX CCD system'
_diffrn_measurement_method '\f and \w scans'
_diffrn_radiation_monochromator graphite
_diffrn_radiation_source 'fine-focus sealed tube'
_diffrn_radiation_type MoK\a
_diffrn_radiation_wavelength 0.71073
_diffrn_reflns_av_R_equivalents 0.0107
_diffrn_reflns_av_sigmaI/netI 0.0213
_diffrn_reflns_limit_h_max 11
_diffrn_reflns_limit_h_min -9
_diffrn_reflns_limit_k_max 10
_diffrn_reflns_limit_k_min -11
_diffrn_reflns_limit_l_max 12
_diffrn_reflns_limit_l_min -13
_diffrn_reflns_number 4421
_diffrn_reflns_theta_full 25.20
_diffrn_reflns_theta_max 28.28
_diffrn_reflns_theta_min 2.17
_diffrn_standards_decay_% 0.2
_diffrn_standards_number 218
_exptl_absorpt_coefficient_mu 0.960
_exptl_absorpt_correction_T_max 0.910
_exptl_absorpt_correction_T_min 0.574
_exptl_absorpt_correction_type multi-scan
_exptl_absorpt_process_details 'Bruker SADABS (Bruker, 1999)'
_exptl_crystal_colour white
_exptl_crystal_density_diffrn 1.643
_exptl_crystal_density_method 'not measured'
_exptl_crystal_description irregular
_exptl_crystal_F_000 358
_exptl_crystal_size_max 0.60
_exptl_crystal_size_mid 0.22
_exptl_crystal_size_min 0.10
_refine_diff_density_max 0.488
_refine_diff_density_min -0.413
_refine_diff_density_rms 0.081
_refine_ls_extinction_method none
_refine_ls_goodness_of_fit_ref 1.036
_refine_ls_hydrogen_treatment mixed
_refine_ls_matrix_type full
_refine_ls_number_parameters 231
_refine_ls_number_reflns 2992
_refine_ls_number_restraints 6
_refine_ls_restrained_S_all 1.035
_refine_ls_R_factor_all 0.0309
_refine_ls_R_factor_gt 0.0303
_refine_ls_shift/su_max 0.000
_refine_ls_shift/su_mean 0.000
_refine_ls_structure_factor_coef Fsqd
_refine_ls_weighting_details 'calc w=1/[\s^2^(Fo^2^)+(0.0500P)^2^+0.4000P] where P=(Fo^2^+2Fc^2^)/3'
_refine_ls_weighting_scheme calc
_refine_ls_wR_factor_gt 0.0800
_refine_ls_wR_factor_ref 0.0805
_reflns_number_gt 2921
_reflns_number_total 2992
_reflns_threshold_expression I>2\s(I)
_cod_data_source_file znax44.cif
_cod_data_source_block znax44
_cod_depositor_comments
;Extending hold period by 9 months (from 2011-12-03 to 2012-09-03)
 Also
 changing journal name to Dalton Transactions

 Releasing structure 3000006 into public domain as published material.
;
_cod_database_code 3000006

loop_
_symmetry_equiv_pos_as_xyz
'x, y, z'
'-x, -y, -z'

loop_
_atom_site_label
_atom_site_type_symbol
_atom_site_fract_x
_atom_site_fract_y
_atom_site_fract_z
_atom_site_U_iso_or_equiv
_atom_site_adp_type
_atom_site_occupancy
_atom_site_symmetry_multiplicity
_atom_site_calc_flag
_atom_site_refinement_flags
Zn Zn 0.5000 0.5000 0.5000 0.01169(9) Uani 1 2 d S
O1W O 0.38378(15) 0.24507(15) 0.35005(12) 0.0153(2) Uani 1 1 d D
H11W H 0.314(2) 0.229(3) 0.2703(14) 0.021(5) Uiso 1 1 d D
H12W H 0.457(3) 0.203(3) 0.330(3) 0.036(7) Uiso 1 1 d D
O2W O 0.57401(16) 0.42449(16) 0.66574(13) 0.0174(2) Uani 1 1 d D
H21W H 0.521(3) 0.410(3) 0.717(2) 0.036(7) Uiso 1 1 d D
H22W H 0.673(2) 0.416(4) 0.701(3) 0.055(9) Uiso 1 1 d D
O3W O 0.26128(15) 0.48944(16) 0.51272(13) 0.0170(2) Uani 1 1 d D
H31W H 0.182(2) 0.511(3) 0.460(2) 0.034(7) Uiso 1 1 d D
H32W H 0.229(3) 0.474(3) 0.5746(19) 0.031(6) Uiso 1 1 d D
N1 N 0.13862(18) 0.43603(18) 0.70940(14) 0.0152(3) Uani 1 1 d .
N2 N -0.02244(18) 0.44126(18) 0.68012(15) 0.0162(3) Uani 1 1 d .
N3 N -0.10230(18) 0.37891(18) 0.75335(15) 0.0153(3) Uani 1 1 d .
C3A C 0.0181(2) 0.33386(19) 0.83121(16) 0.0126(3) Uani 1 1 d .
N4 N 0.00421(17) 0.26603(17) 0.92563(14) 0.0132(3) Uani 1 1 d .
C4 C -0.1568(2) 0.2311(2) 0.95194(18) 0.0176(3) Uani 1 1 d .
H41 H -0.2191 0.1095 0.9074 0.021 Uiso 1 1 d R
H42 H -0.2332 0.2858 0.9110 0.021 Uiso 1 1 d R
H43 H -0.1257 0.2746 1.0548 0.021 Uiso 1 1 d R
C5 C 0.1458(2) 0.23333(19) 0.99956(16) 0.0127(3) Uani 1 1 d .
O5 O 0.14213(15) 0.18016(15) 1.08861(12) 0.0158(2) Uani 1 1 d .
N6 N 0.29492(17) 0.26211(17) 0.96685(14) 0.0127(3) Uani 1 1 d .
C6 C 0.4406(2) 0.2172(2) 1.04165(18) 0.0172(3) Uani 1 1 d .
H61 H 0.5146 0.1997 0.9878 0.021 Uiso 1 1 d R
H62 H 0.3924 0.1137 1.0501 0.021 Uiso 1 1 d R
H63 H 0.5118 0.3082 1.1369 0.021 Uiso 1 1 d R
C7 C 0.3196(2) 0.33226(19) 0.87352(16) 0.0125(3) Uani 1 1 d .
O7 O 0.45875(15) 0.35604(15) 0.85680(12) 0.0156(2) Uani 1 1 d .
C7A C 0.1682(2) 0.36781(19) 0.80540(16) 0.0129(3) Uani 1 1 d .
N1P N 0.6307(2) 0.08720(18) 0.31354(16) 0.0200(3) Uani 1 1 d .
C2P C 0.6178(2) -0.0054(2) 0.38704(19) 0.0199(3) Uani 1 1 d .
H2P H 0.5059 -0.0483 0.3881 0.024 Uiso 1 1 d R
C3P C 0.7577(2) -0.0416(2) 0.46210(18) 0.0183(3) Uani 1 1 d .
H3P H 0.7412 -0.1059 0.5141 0.022 Uiso 1 1 d R
C4P C 0.9228(2) 0.01736(19) 0.45994(17) 0.0148(3) Uani 1 1 d .
C5P C 0.9356(2) 0.1088(2) 0.37961(19) 0.0187(3) Uani 1 1 d .
H5P H 1.0441 0.1483 0.3721 0.022 Uiso 1 1 d R
C6P C 0.7891(2) 0.1416(2) 0.31066(19) 0.0205(4) Uani 1 1 d .
H6P H 0.8016 0.2067 0.2585 0.025 Uiso 1 1 d R

loop_
_atom_site_aniso_label
_atom_site_aniso_U_11
_atom_site_aniso_U_22
_atom_site_aniso_U_33
_atom_site_aniso_U_23
_atom_site_aniso_U_13
_atom_site_aniso_U_12
Zn 0.00986(14) 0.01677(15) 0.01311(14) 0.00909(11) 0.00603(10) 0.00676(10)
O1W 0.0147(6) 0.0199(6) 0.0145(5) 0.0090(5) 0.0057(5) 0.0093(5)
O2W 0.0140(6) 0.0308(7) 0.0201(6) 0.0188(5) 0.0108(5) 0.0128(5)
O3W 0.0124(6) 0.0307(7) 0.0202(6) 0.0182(5) 0.0104(5) 0.0126(5)
N1 0.0144(7) 0.0224(7) 0.0144(6) 0.0110(6) 0.0068(5) 0.0099(5)
N2 0.0138(7) 0.0250(7) 0.0173(7) 0.0136(6) 0.0084(5) 0.0098(6)
N3 0.0137(7) 0.0225(7) 0.0162(7) 0.0120(6) 0.0076(5) 0.0097(5)
C3A 0.0130(7) 0.0144(7) 0.0118(7) 0.0058(6) 0.0055(6) 0.0058(6)
N4 0.0092(6) 0.0198(7) 0.0150(6) 0.0105(6) 0.0059(5) 0.0063(5)
C4 0.0120(8) 0.0249(8) 0.0216(8) 0.0135(7) 0.0095(6) 0.0069(6)
C5 0.0103(7) 0.0130(7) 0.0129(7) 0.0050(6) 0.0036(6) 0.0029(6)
O5 0.0128(5) 0.0217(6) 0.0156(5) 0.0118(5) 0.0053(4) 0.0051(4)
N6 0.0102(6) 0.0175(6) 0.0139(6) 0.0089(5) 0.0053(5) 0.0072(5)
C6 0.0143(8) 0.0249(8) 0.0200(8) 0.0150(7) 0.0074(6) 0.0115(7)
C7 0.0133(7) 0.0146(7) 0.0105(7) 0.0049(6) 0.0055(6) 0.0058(6)
O7 0.0124(6) 0.0237(6) 0.0158(6) 0.0103(5) 0.0080(4) 0.0091(5)
C7A 0.0122(7) 0.0152(7) 0.0129(7) 0.0064(6) 0.0059(6) 0.0059(6)
N1P 0.0212(7) 0.0200(7) 0.0195(7) 0.0075(6) 0.0065(6) 0.0121(6)
C2P 0.0170(8) 0.0234(8) 0.0209(8) 0.0087(7) 0.0088(7) 0.0094(7)
C3P 0.0187(8) 0.0211(8) 0.0197(8) 0.0110(7) 0.0092(7) 0.0094(7)
C4P 0.0152(8) 0.0130(7) 0.0143(7) 0.0043(6) 0.0046(6) 0.0059(6)
C5P 0.0171(8) 0.0195(8) 0.0219(8) 0.0113(7) 0.0076(7) 0.0070(6)
C6P 0.0223(9) 0.0196(8) 0.0225(8) 0.0125(7) 0.0072(7) 0.0092(7)

loop_
_atom_type_symbol
_atom_type_description
_atom_type_scat_dispersion_real
_atom_type_scat_dispersion_imag
_atom_type_scat_source
C C 0.0033 0.0016 'International Tables Vol C Tables 4.2.6.8 and 6.1.1.4'
H H 0.0000 0.0000 'International Tables Vol C Tables 4.2.6.8 and 6.1.1.4'
N N 0.0061 0.0033 'International Tables Vol C Tables 4.2.6.8 and 6.1.1.4'
O O 0.0106 0.0060 'International Tables Vol C Tables 4.2.6.8 and 6.1.1.4'
Zn Zn 0.2839 1.4301 'International Tables Vol C Tables 4.2.6.8 and 6.1.1.4'

loop_
_geom_angle_atom_site_label_1
_geom_angle_atom_site_label_2
_geom_angle_atom_site_label_3
_geom_angle
_geom_angle_site_symmetry_1
_geom_angle_site_symmetry_3
O3W Zn O3W 180.0 . 2_666
O3W Zn O2W 90.85(5) . .
O3W Zn O2W 89.15(5) 2_666 .
O3W Zn O2W 89.15(5) . 2_666
O3W Zn O2W 90.85(5) 2_666 2_666
O2W Zn O2W 180.0 . 2_666
O3W Zn O1W 88.69(5) . .
O3W Zn O1W 91.31(5) 2_666 .
O2W Zn O1W 89.92(5) . .
O2W Zn O1W 90.08(5) 2_666 .
O3W Zn O1W 91.31(5) . 2_666
O3W Zn O1W 88.69(5) 2_666 2_666
O2W Zn O1W 90.08(5) . 2_666
O2W Zn O1W 89.92(5) 2_666 2_666
O1W Zn O1W 180.0 . 2_666
Zn O1W H11W 114.4(15) . .
Zn O1W H12W 113.4(18) . .
H11W O1W H12W 102(2) . .
Zn O2W H21W 128.8(18) . .
Zn O2W H22W 125(2) . .
H21W O2W H22W 106(3) . .
Zn O3W H31W 124.5(17) . .
Zn O3W H32W 127.6(16) . .
H31W O3W H32W 108(2) . .
N2 N1 C7A 106.34(13) . .
N1 N2 N3 112.23(13) . .
C3A N3 N2 104.70(13) . .
N3 C3A C7A 109.46(14) . .
N3 C3A N4 128.03(14) . .
C7A C3A N4 122.51(14) . .
C5 N4 C3A 119.30(13) . .
C5 N4 C4 118.98(13) . .
C3A N4 C4 121.71(13) . .
N4 C4 H41 109.5 . .
N4 C4 H42 109.3 . .
H41 C4 H42 109.5 . .
N4 C4 H43 109.6 . .
H41 C4 H43 109.5 . .
H42 C4 H43 109.5 . .
O5 C5 N4 121.55(14) . .
O5 C5 N6 121.32(14) . .
N4 C5 N6 117.13(13) . .
C7 N6 C5 126.74(13) . .
C7 N6 C6 117.26(13) . .
C5 N6 C6 115.98(13) . .
N6 C6 H61 109.5 . .
N6 C6 H62 109.5 . .
H61 C6 H62 109.5 . .
N6 C6 H63 109.5 . .
H61 C6 H63 109.5 . .
H62 C6 H63 109.5 . .
O7 C7 N6 120.78(14) . .
O7 C7 C7A 127.12(14) . .
N6 C7 C7A 112.10(13) . .
N1 C7A C3A 107.28(14) . .
N1 C7A C7 130.65(14) . .
C3A C7A C7 122.07(14) . .
C2P N1P C6P 116.35(15) . .
N1P C2P C3P 124.07(16) . .
N1P C2P H2P 117.9 . .
C3P C2P H2P 118.1 . .
C2P C3P C4P 119.18(16) . .
C2P C3P H3P 120.3 . .
C4P C3P H3P 120.5 . .
C5P C4P C3P 117.04(15) . .
C5P C4P C4P 121.96(19) . 2_756
C3P C4P C4P 121.00(18) . 2_756
C6P C5P C4P 119.53(16) . .
C6P C5P H5P 120.2 . .
C4P C5P H5P 120.2 . .
N1P C6P C5P 123.78(16) . .
N1P C6P H6P 118.1 . .
C5P C6P H6P 118.1 . .

loop_
_geom_bond_atom_site_label_1
_geom_bond_atom_site_label_2
_geom_bond_distance
_geom_bond_site_symmetry_2
Zn O3W 2.0499(11) .
Zn O3W 2.0499(11) 2_666
Zn O2W 2.0967(11) .
Zn O2W 2.0968(11) 2_666
Zn O1W 2.1186(12) .
Zn O1W 2.1186(12) 2_666
O1W H11W 0.831(10) .
O1W H12W 0.832(10) .
O2W H21W 0.838(10) .
O2W H22W 0.843(10) .
O3W H31W 0.840(10) .
O3W H32W 0.839(10) .
N1 N2 1.3167(19) .
N1 C7A 1.362(2) .
N2 N3 1.3656(18) .
N3 C3A 1.339(2) .
C3A C7A 1.376(2) .
C3A N4 1.376(2) .
N4 C5 1.374(2) .
N4 C4 1.467(2) .
C4 H41 0.9800 .
C4 H42 0.9800 .
C4 H43 0.9800 .
C5 O5 1.2176(19) .
C5 N6 1.407(2) .
N6 C7 1.401(2) .
N6 C6 1.4693(19) .
C6 H61 0.9800 .
C6 H62 0.9800 .
C6 H63 0.9800 .
C7 O7 1.230(2) .
C7 C7A 1.429(2) .
N1P C2P 1.340(2) .
N1P C6P 1.341(2) .
C2P C3P 1.387(2) .
C2P H2P 0.9500 .
C3P C4P 1.397(2) .
C3P H3P 0.9500 .
C4P C5P 1.394(2) .
C4P C4P 1.491(3) 2_756
C5P C6P 1.386(2) .
C5P H5P 0.9500 .
C6P H6P 0.9500 .

loop_
_geom_hbond_atom_site_label_D
_geom_hbond_atom_site_label_H
_geom_hbond_atom_site_label_A
_geom_hbond_distance_DH
_geom_hbond_distance_HA
_geom_hbond_distance_DA
_geom_hbond_angle_DHA
_geom_hbond_site_symmetry_A
O1W H12W N1P 0.832(10) 1.988(11) 2.8080(19) 169(2) .
O1W H11W O5 0.831(10) 1.906(10) 2.7357(16) 175(2) 1_554
O2W H21W O7 0.838(10) 1.919(12) 2.7299(16) 162(3) .
O2W H22W N3 0.843(10) 1.942(11) 2.7780(18) 171(3) 1_655
O3W H32W N1 0.839(10) 1.933(10) 2.7713(18) 176(2) .
O3W H31W N2 0.840(10) 1.940(11) 2.7721(18) 171(2) 2_566
